data_7034237
loop_
_publ_author_name
'L\'opez-Banet, Luisa'
'Santana, M. Dolores'
'Garc\'ia, Gabriel'
'P\'erez, Jos\'e'
'Garc\'ia, Lu\'is'
'Lezama, Luis'
'da Silva, Iv\'an'

_publ_section_title
;
 Blocking and bridging ligands direct the structure and magnetic
 properties of dimers of pentacoordinate nickel(ii).
;
_journal_issue 15
_journal_name_full 'Dalton transactions (Cambridge, England : 2003)'
_journal_page_first 6839
_journal_page_last 6847
_journal_paper_doi 10.1039/c5dt00181a
_journal_volume 44
_journal_year 2015
_chemical_formula_moiety 'C32 H44 B2 N12 Ni2 O4'
_chemical_formula_sum 'C32 H44 B2 N12 Ni2 O4'
_chemical_formula_weight 799.78
_chemical_name_systematic ' ?'
_space_group_IT_number 58
_symmetry_cell_setting orthorhombic
_symmetry_space_group_name_Hall '-P 2n 2n'
_symmetry_space_group_name_H-M 'P n m n'
_audit_update_record
;
2014-11-28 deposited with the CCDC.
2015-03-02 downloaded from the CCDC.
;
_cell_angle_alpha 90.00000
_cell_angle_beta 90.00000
_cell_angle_gamma 90.00000
_cell_formula_units_Z 2
_cell_length_a 17.1572(2)
_cell_length_b 13.65435(14)
_cell_length_c 7.88214(7)
_cell_measurement_temperature 298
_cell_volume 1846.55(3)
_computing_structure_refinement FULLPROF
_computing_structure_solution FOX
_diffrn_ambient_temperature 298
_diffrn_detector 'scintillation counter'
_diffrn_detector_type Cyberstar
_diffrn_measurement_device_type 'SpLine-BM25 Powder Diffractometer'
_diffrn_measurement_method '2\q scan'
_diffrn_radiation_monochromator Si(111)
_diffrn_radiation_type synchrotron
_diffrn_radiation_wavelength 0.82449
_diffrn_source Synchrotron
_exptl_crystal_density_diffrn 1.438
_pd_block_diffractogram_id Comp1_profile
_pd_block_id Comp1_profile
_pd_calc_method '   Rietveld Refinement'
_pd_instr_location ' SpLine - BM25, Spanish Beamline at the ESRF (Grenoble, France)'
_pd_meas_2theta_range_inc 0.015000
_pd_meas_2theta_range_max 44.99566
_pd_meas_2theta_range_min 3.76066
_pd_meas_number_of_points 2750
_pd_meas_scan_method step
_pd_proc_2theta_range_inc 0.015000
_pd_proc_2theta_range_max 44.9796
_pd_proc_2theta_range_min 3.7446
_pd_proc_ls_background_function 'Interpolation of points'
_pd_proc_ls_peak_cutoff 0.00500
_pd_proc_ls_pref_orient_corr ' ?'
_pd_proc_ls_profile_function 'Thompson-Cox-Hasting Pseudo-Voigt'
_pd_proc_ls_prof_R_factor 2.2172
_pd_proc_ls_prof_wR_expected 1.1889
_pd_proc_ls_prof_wR_factor 3.0791
_pd_proc_number_of_points 2519
_pd_proc_wavelength 0.824490
_pd_spec_mounting 'borosilicate capillary'
_pd_spec_mount_mode transmission
_pd_spec_shape cylinder
_refine_ls_goodness_of_fit_all 2.5898
_refine_ls_hydrogen_treatment mixed
_refine_ls_number_parameters 101
_refine_ls_number_reflns 883
_refine_ls_number_restraints 49
_refine_ls_R_I_factor 4.8263
_cod_data_source_file c5dt00181a2.cif
_cod_data_source_block Comp1
_cod_depositor_comments
;
The following automatic conversions were performed:

'_symmetry_cell_setting' value 'Orthorhombic' changed to
'orthorhombic' according to
/usr/data/users/saulius/crontab/automatic-downloads/rss-feeds/RSC/lib/dictionaries/cif_core.dic
dictionary named 'cif_core.dic' version 2.4.2 from 2011-04-26.

Automatic conversion script
Id: cif_fix_values 3086 2015-02-26 13:12:21Z robertas 

 Adding full bibliography for 7034237--7034241.cif.
;
_cod_database_code 7034237
_pd_proc_ls_prof_cr_factor 11.0846
_pd_proc_ls_prof_cwr_factor 9.3832
_pd_proc_ls_prof_cwr_expected 3.6231
_pd_proc_ls_prof_chi2 6.7073
_pd_proc_ls_prof_echi2 6.7963

loop_
_symmetry_equiv_pos_as_xyz
x,y,z
-x,y,-z
1/2-x,1/2-y,1/2+z
1/2+x,1/2-y,1/2-z
-x,-y,-z
x,-y,z
1/2+x,1/2+y,1/2-z
1/2-x,1/2+y,1/2+z

loop_
_atom_site_label
_atom_site_fract_x
_atom_site_fract_y
_atom_site_fract_z
_atom_site_U_iso_or_equiv
_atom_site_occupancy
_atom_site_adp_type
_atom_site_type_symbol
N2 0.7871(4) 0.3942(7) 0.7454(19) 0.0178(10) 1.00000 Uiso N
N6 0.7070(4) 0.4067(6) 0.7669(16) 0.0178(10) 1.00000 Uiso N
C8 0.8029(4) 0.3089(9) 0.664(3) 0.0178(10) 1.00000 Uiso C
C9 0.6759(4) 0.3319(10) 0.675(2) 0.0178(10) 1.00000 Uiso C
C11 0.7341(4) 0.2759(10) 0.614(3) 0.0178(10) 1.00000 Uiso C
H11 0.7262(4) 0.2142(10) 0.567(3) 0.0178(10) 1.00000 Uiso H
C18 0.8823(5) 0.2785(8) 0.624(2) 0.0178(10) 1.00000 Uiso C
H18a 0.9112(5) 0.2736(8) 0.724(2) 0.0178(10) 1.00000 Uiso H
H18b 0.8823(5) 0.2184(8) 0.569(2) 0.0178(10) 1.00000 Uiso H
H18c 0.9043(5) 0.3259(8) 0.555(2) 0.0178(10) 1.00000 Uiso H
C38 0.5903(4) 0.3227(9) 0.658(2) 0.0178(10) 1.00000 Uiso C
H38a 0.5724(4) 0.3782(9) 0.601(2) 0.0178(10) 1.00000 Uiso H
H38b 0.5741(4) 0.2668(9) 0.601(2) 0.0178(10) 1.00000 Uiso H
H38c 0.5702(4) 0.3219(9) 0.768(2) 0.0178(10) 1.00000 Uiso H
Ni1 0.8527(2) 0.50000 0.8700(5) 0.0178(10) 1.00000 Uiso Ni
N5 0.7796(5) 0.50000 1.0731(9) 0.0178(10) 1.00000 Uiso N
N7 0.7012(5) 0.50000 1.0378(9) 0.0178(10) 1.00000 Uiso N
B13 0.6720(9) 0.50000 0.8542(12) 0.0178(10) 1.00000 Uiso B
H13 0.6031(9) 0.50000 0.8448(12) 0.0178(10) 1.00000 Uiso H
C15 0.6627(4) 0.50000 1.1878(10) 0.0178(10) 1.00000 Uiso C
C16 0.7881(4) 0.50000 1.2410(10) 0.0178(10) 1.00000 Uiso C
C26 0.5764(5) 0.50000 1.1894(20) 0.0178(10) 1.00000 Uiso C
H26a 0.5585(5) 0.44426 1.1339(20) 0.0178(10) 1.00000 Uiso H
H26b 0.5579(5) 0.50000 1.3005(20) 0.0178(10) 1.00000 Uiso H
C30 0.7160(5) 0.50000 1.3145(13) 0.0178(10) 1.00000 Uiso C
H30 0.7061(5) 0.50000 1.4305(13) 0.0178(10) 1.00000 Uiso H
C34 0.8673(6) 0.50000 1.3138(18) 0.0178(10) 1.00000 Uiso C
H34a 0.8928(6) 0.55563 1.2747(18) 0.0178(10) 1.00000 Uiso H
H34b 0.8676(6) 0.50000 1.4320(18) 0.0178(10) 1.00000 Uiso H
C4 1.00000 0.5564(8) 1.00000 0.0178(10) 1.00000 Uiso C
O6 0.9402(6) 0.5976(6) 0.9313(13) 0.0178(10) 1.00000 Uiso O

loop_
_atom_type_symbol
_atom_type_scat_Cromer_Mann_a1
_atom_type_scat_Cromer_Mann_b1
_atom_type_scat_Cromer_Mann_a2
_atom_type_scat_Cromer_Mann_b2
_atom_type_scat_Cromer_Mann_a3
_atom_type_scat_Cromer_Mann_b3
_atom_type_scat_Cromer_Mann_a4
_atom_type_scat_Cromer_Mann_b4
_atom_type_scat_Cromer_Mann_c
_atom_type_scat_dispersion_real
_atom_type_scat_dispersion_imag
_atom_type_scat_source
n 12.21260 0.00570 3.13220 9.89330 2.01250 28.99750 1.16630 0.58260 -11.52900 0.00400 0.00300 International_Tables_for_Crystallography_Vol.C(1991)_Tables_6.1.1.4_and_6.1.1.5
c 2.31000 20.84390 1.02000 10.20750 1.58860 0.56870 0.86500 51.65120 0.21560 0.00200 0.00200 International_Tables_for_Crystallography_Vol.C(1991)_Tables_6.1.1.4_and_6.1.1.5
h 0.49300 10.51090 0.32291 26.12570 0.14019 3.14236 0.04081 57.79970 0.00304 0.00000 0.00000 International_Tables_for_Crystallography_Vol.C(1991)_Tables_6.1.1.4_and_6.1.1.5
ni 12.83760 3.87850 7.29200 0.25650 4.44380 12.17630 2.38000 66.34210 1.03410 0.28500 1.11300 International_Tables_for_Crystallography_Vol.C(1991)_Tables_6.1.1.4_and_6.1.1.5
b 2.05450 23.21850 1.33260 1.02100 1.09790 60.34980 0.70680 0.14030 -0.19320 0.00000 0.00100 International_Tables_for_Crystallography_Vol.C(1991)_Tables_6.1.1.4_and_6.1.1.5
o 3.04850 13.27710 2.28680 5.70110 1.54630 0.32390 0.86700 32.90890 0.25080 0.00800 0.00600 International_Tables_for_Crystallography_Vol.C(1991)_Tables_6.1.1.4_and_6.1.1.5

loop_
_geom_angle_atom_site_label_1
_geom_angle_atom_site_label_2
_geom_angle_atom_site_label_3
_geom_angle
_geom_angle_site_symmetry_1
_geom_angle_site_symmetry_3
O6 Ni1 N2 162.4(5) . .
O6 Ni1 N5 105.3(4) . .
O6 Ni1 O6 80.4(4) . 6_565
O6 Ni1 N2 93.2(4) . 6_565
N2 Ni1 N5 92.2(4) . .
O6 Ni1 N2 93.2(4) 6_565 .
N2 Ni1 N2 88.1(4) . 6_565
O6 Ni1 N5 105.3(4) 6_565 .
N2 Ni1 N5 92.2(4) 6_565 .
O6 Ni1 N2 162.4(5) 6_565 6_565
Ni1 O6 C4 113.3(7) . .
Ni1 N2 N6 113.0(8) . .
Ni1 N2 C8 135.4(6) . .
N6 N2 C8 111.1(8) . .
Ni1 N5 N7 116.4(5) . .
Ni1 N5 C16 135.6(6) . .
N7 N5 C16 108.0(7) . .
N2 N6 C9 103.3(9) . .
N2 N6 B13 122.0(9) . .
C9 N6 B13 133.9(8) . .
N5 N7 C15 107.5(7) . .
N5 N7 B13 120.8(8) . .
C15 N7 B13 131.7(9) . .
O6 C4 O6 128.3(10) . 2_757
O6 C4 C4 115.9(6) . 5_767
O6 C4 C4 115.9(6) 2_757 5_767
N2 C8 C11 104.8(9) . .
N2 C8 C18 122.2(9) . .
C11 C8 C18 132.2(16) . .
N6 C9 C11 109.0(8) . .
N6 C9 C38 120.1(10) . .
C11 C9 C38 131.0(13) . .
C8 C11 C9 111.2(15) . .
N7 C15 C26 119.6(9) . .
N7 C15 C30 108.3(7) . .
C26 C15 C30 132.1(9) . .
N5 C16 C30 108.8(7) . .
N5 C16 C34 119.2(8) . .
C30 C16 C34 132.0(9) . .
C15 C30 C16 107.4(8) . .
N6 B13 N7 106.8(7) 6_565 .
N6 B13 N6 108.7(9) . 6_565
N6 B13 N7 106.8(7) . .

loop_
_geom_bond_atom_site_label_1
_geom_bond_atom_site_label_2
_geom_bond_distance
_geom_bond_site_symmetry_2
Ni1 O6 2.065(10) .
Ni1 N2 2.078(11) .
Ni1 N5 2.034(9) .
O6 C4 1.289(11) .
N2 N6 1.395(10) .
N2 C8 1.357(19) .
N5 N7 1.374(12) .
N5 C16 1.331(11) .
N6 C9 1.361(16) .
N6 B13 1.568(12) .
N7 C15 1.354(11) .
N7 B13 1.531(13) .
C4 C4 1.540(15) 5_767
C8 C11 1.324(15) .
C8 C18 1.459(13) .
C9 C11 1.347(17) .
C9 C38 1.480(10) .
C15 C26 1.481(11) .
C15 C30 1.354(12) .
C16 C30 1.366(11) .
C16 C34 1.475(13) .
